data_2231957
loop_
_publ_author_name
'Chakib, Imane'
'Zerzouf, Abdelfettah'
'Rodi, Youssef Kandri'
'Essassi, El Mokhtar'
'Ng, Seik Weng'

_publ_section_title
;
 4-(1,3-Benzothiazol-2-yl)-1,5-dimethyl-2-phenyl-1<i>H</i>-pyrazol-3(2<i>H</i>)-one
;
_journal_coeditor_code JH2331
_journal_issue 10
_journal_name_full 'Acta Crystallographica Section E'
_journal_page_first o2700
_journal_paper_doi 10.1107/S1600536811037652
_journal_volume 67
_journal_year 2011
_chemical_formula_iupac 'C18 H15 N3 O S'
_chemical_formula_moiety 'C18 H15 N3 O S'
_chemical_formula_sum 'C18 H15 N3 O S'
_chemical_formula_weight 321.39
_chemical_name_systematic
;
4-(1,3-Benzothiazol-2-yl)-1,5-dimethyl-2-phenyl-1<i>H</i>-pyrazol-
3(2<i>H</i>)-one
;
_space_group_IT_number 14
_symmetry_cell_setting monoclinic
_symmetry_space_group_name_Hall '-P 2ybc'
_symmetry_space_group_name_H-M 'P 1 21/c 1'
_atom_sites_solution_hydrogens geom
_atom_sites_solution_primary direct
_atom_sites_solution_secondary difmap
_audit_creation_method SHELXL-97
_cell_angle_alpha 90.00
_cell_angle_beta 97.4600(10)
_cell_angle_gamma 90.00
_cell_formula_units_Z 4
_cell_length_a 8.7428(2)
_cell_length_b 25.7551(5)
_cell_length_c 6.96600(10)
_cell_measurement_reflns_used 3894
_cell_measurement_temperature 293(2)
_cell_measurement_theta_max 24.58
_cell_measurement_theta_min 2.50
_cell_volume 1555.27(5)
_computing_cell_refinement 'SAINT (Bruker, 2005)'
_computing_data_collection 'APEX2 (Bruker, 2005)'
_computing_data_reduction 'SAINT (Bruker, 2005)'
_computing_molecular_graphics 'X-SEED (Barbour, 2001)'
_computing_publication_material 'publCIF (Westrip, 2010)'
_computing_structure_refinement 'SHELXL97 (Sheldrick, 2008)'
_computing_structure_solution 'SHELXS97 (Sheldrick, 2008)'
_diffrn_ambient_temperature 293(2)
_diffrn_measured_fraction_theta_full 1.000
_diffrn_measured_fraction_theta_max 1.000
_diffrn_measurement_device_type 'Bruker APEXII'
_diffrn_measurement_method '\f and \w'
_diffrn_radiation_monochromator graphite
_diffrn_radiation_source 'fine-focus sealed tube'
_diffrn_radiation_type MoK\a
_diffrn_radiation_wavelength 0.71073
_diffrn_reflns_av_R_equivalents 0.0532
_diffrn_reflns_av_sigmaI/netI 0.0418
_diffrn_reflns_limit_h_max 11
_diffrn_reflns_limit_h_min -11
_diffrn_reflns_limit_k_max 33
_diffrn_reflns_limit_k_min -29
_diffrn_reflns_limit_l_max 9
_diffrn_reflns_limit_l_min -9
_diffrn_reflns_number 18953
_diffrn_reflns_theta_full 27.50
_diffrn_reflns_theta_max 27.50
_diffrn_reflns_theta_min 2.35
_diffrn_standards_decay_% 0
_diffrn_standards_interval_count 0
_diffrn_standards_interval_time 0
_diffrn_standards_number 0
_exptl_absorpt_coefficient_mu 0.216
_exptl_absorpt_correction_T_max 0.9787
_exptl_absorpt_correction_T_min 0.8997
_exptl_absorpt_correction_type multi-scan
_exptl_absorpt_process_details '(SADABS; Sheldrick, 1996)'
_exptl_crystal_colour colorless
_exptl_crystal_density_diffrn 1.373
_exptl_crystal_density_method 'not measured'
_exptl_crystal_description prism
_exptl_crystal_F_000 672
_exptl_crystal_size_max 0.50
_exptl_crystal_size_mid 0.10
_exptl_crystal_size_min 0.10
_refine_diff_density_max 0.263
_refine_diff_density_min -0.271
_refine_ls_extinction_method none
_refine_ls_goodness_of_fit_ref 1.013
_refine_ls_hydrogen_treatment constr
_refine_ls_matrix_type full
_refine_ls_number_parameters 210
_refine_ls_number_reflns 3569
_refine_ls_number_restraints 0
_refine_ls_restrained_S_all 1.013
_refine_ls_R_factor_all 0.0805
_refine_ls_R_factor_gt 0.0473
_refine_ls_shift/su_max 0.001
_refine_ls_shift/su_mean 0.001
_refine_ls_structure_factor_coef Fsqd
_refine_ls_weighting_details 'calc w=1/[\s^2^(Fo^2^)+(0.0644P)^2^+0.2960P] where P=(Fo^2^+2Fc^2^)/3'
_refine_ls_weighting_scheme calc
_refine_ls_wR_factor_gt 0.1135
_refine_ls_wR_factor_ref 0.1313
_reflns_number_gt 2418
_reflns_number_total 3569
_reflns_threshold_expression I>2\s(I)
_cod_data_source_file jh2331.cif
_cod_data_source_block I
_cod_original_sg_symbol_H-M 'P 21/c'
_cod_database_code 2231957
_cod_database_fobs_code 2231957

loop_
_symmetry_equiv_pos_as_xyz
'x, y, z'
'-x, y+1/2, -z+1/2'
'-x, -y, -z'
'x, -y-1/2, z-1/2'

loop_
_atom_site_type_symbol
_atom_site_label
_atom_site_fract_x
_atom_site_fract_y
_atom_site_fract_z
_atom_site_U_iso_or_equiv
_atom_site_adp_type
_atom_site_calc_flag
_atom_site_refinement_flags
_atom_site_occupancy
_atom_site_symmetry_multiplicity
S S1 0.92125(7) 0.46686(2) 0.19736(8) 0.04602(18) Uani d . 1 1
N N1 0.8107(2) 0.43170(7) 0.5013(3) 0.0485(5) Uani d . 1 1
N N2 0.6696(2) 0.60559(6) 0.3813(2) 0.0450(4) Uani d . 1 1
N N3 0.6087(2) 0.58549(6) 0.5419(2) 0.0436(4) Uani d . 1 1
O O1 0.80712(19) 0.57089(6) 0.1499(2) 0.0555(4) Uani d . 1 1
C C1 0.9552(2) 0.40265(8) 0.2603(3) 0.0435(5) Uani d . 1 1
C C2 1.0365(3) 0.36554(8) 0.1694(3) 0.0531(6) Uani d . 1 1
H H2 1.0832 0.3740 0.0609 0.064 Uiso calc R 1 1
C C3 1.0459(3) 0.31630(9) 0.2442(4) 0.0611(7) Uani d . 1 1
H H3 1.1003 0.2910 0.1862 0.073 Uiso calc R 1 1
C C4 0.9756(3) 0.30371(9) 0.4045(4) 0.0682(7) Uani d . 1 1
H H4 0.9818 0.2698 0.4510 0.082 Uiso calc R 1 1
C C5 0.8967(3) 0.34025(9) 0.4969(4) 0.0657(7) Uani d . 1 1
H H5 0.8506 0.3313 0.6053 0.079 Uiso calc R 1 1
C C6 0.8869(2) 0.39090(8) 0.4253(3) 0.0462(5) Uani d . 1 1
C C7 0.8201(2) 0.47347(7) 0.3978(3) 0.0399(5) Uani d . 1 1
C C8 0.7531(2) 0.56620(8) 0.3030(3) 0.0417(5) Uani d . 1 1
C C9 0.7516(2) 0.52318(7) 0.4329(3) 0.0387(5) Uani d . 1 1
C C10 0.6676(2) 0.53751(7) 0.5781(3) 0.0398(5) Uani d . 1 1
C C11 0.6421(3) 0.50940(9) 0.7570(3) 0.0514(6) Uani d . 1 1
H H11A 0.5334 0.5064 0.7630 0.077 Uiso calc R 1 1
H H11B 0.6897 0.5282 0.8679 0.077 Uiso calc R 1 1
H H11C 0.6868 0.4754 0.7559 0.077 Uiso calc R 1 1
C C12 0.5534(3) 0.62109(9) 0.6788(3) 0.0527(6) Uani d . 1 1
H H12A 0.5437 0.6031 0.7972 0.079 Uiso calc R 1 1
H H12B 0.4546 0.6346 0.6253 0.079 Uiso calc R 1 1
H H12C 0.6252 0.6492 0.7045 0.079 Uiso calc R 1 1
C C13 0.5892(3) 0.64466(7) 0.2625(3) 0.0414(5) Uani d . 1 1
C C14 0.4314(3) 0.64253(9) 0.2115(3) 0.0532(6) Uani d . 1 1
H H14 0.3732 0.6167 0.2606 0.064 Uiso calc R 1 1
C C15 0.3615(3) 0.67960(10) 0.0859(4) 0.0657(7) Uani d . 1 1
H H15 0.2553 0.6787 0.0497 0.079 Uiso calc R 1 1
C C16 0.4484(4) 0.71801(10) 0.0139(4) 0.0673(8) Uani d . 1 1
H H16 0.4007 0.7428 -0.0705 0.081 Uiso calc R 1 1
C C17 0.6046(4) 0.71958(9) 0.0666(4) 0.0627(7) Uani d . 1 1
H H17 0.6629 0.7454 0.0175 0.075 Uiso calc R 1 1
C C18 0.6759(3) 0.68310(8) 0.1916(3) 0.0508(5) Uani d . 1 1
H H18 0.7820 0.6844 0.2281 0.061 Uiso calc R 1 1

loop_
_atom_site_aniso_label
_atom_site_aniso_U_11
_atom_site_aniso_U_22
_atom_site_aniso_U_33
_atom_site_aniso_U_12
_atom_site_aniso_U_13
_atom_site_aniso_U_23
S1 0.0543(3) 0.0407(3) 0.0427(3) 0.0044(2) 0.0050(2) 0.0038(2)
N1 0.0525(11) 0.0414(10) 0.0524(11) 0.0046(8) 0.0100(9) 0.0068(8)
N2 0.0576(11) 0.0379(9) 0.0397(9) 0.0063(8) 0.0079(8) 0.0048(7)
N3 0.0568(11) 0.0403(10) 0.0334(9) 0.0041(8) 0.0047(8) -0.0002(7)
O1 0.0732(11) 0.0503(9) 0.0456(9) 0.0109(8) 0.0180(8) 0.0067(7)
C1 0.0397(11) 0.0404(11) 0.0480(12) -0.0006(9) -0.0033(9) 0.0008(9)
C2 0.0500(13) 0.0493(13) 0.0590(14) 0.0057(11) 0.0036(11) -0.0051(11)
C3 0.0572(15) 0.0471(14) 0.0778(17) 0.0078(11) 0.0044(13) -0.0065(12)
C4 0.0668(17) 0.0390(13) 0.099(2) 0.0085(12) 0.0103(15) 0.0110(13)
C5 0.0698(16) 0.0469(14) 0.0841(18) 0.0074(12) 0.0240(14) 0.0183(13)
C6 0.0429(12) 0.0386(11) 0.0560(13) 0.0005(9) 0.0026(10) 0.0061(9)
C7 0.0398(11) 0.0391(11) 0.0383(10) -0.0017(9) -0.0043(8) 0.0018(8)
C8 0.0485(12) 0.0376(11) 0.0381(11) 0.0028(9) 0.0016(9) -0.0011(8)
C9 0.0424(11) 0.0360(10) 0.0353(10) 0.0003(9) -0.0036(8) -0.0004(8)
C10 0.0433(11) 0.0389(11) 0.0342(10) -0.0014(9) -0.0067(8) -0.0005(8)
C11 0.0613(14) 0.0524(13) 0.0392(11) 0.0003(11) 0.0020(10) 0.0049(10)
C12 0.0629(15) 0.0518(13) 0.0438(12) 0.0052(11) 0.0077(11) -0.0078(10)
C13 0.0561(13) 0.0316(10) 0.0365(10) 0.0055(9) 0.0052(9) -0.0033(8)
C14 0.0567(14) 0.0439(12) 0.0582(14) 0.0007(11) 0.0043(11) 0.0035(10)
C15 0.0643(16) 0.0681(17) 0.0617(16) 0.0190(13) -0.0025(13) 0.0022(13)
C16 0.098(2) 0.0560(15) 0.0487(14) 0.0268(15) 0.0123(14) 0.0137(11)
C17 0.094(2) 0.0384(13) 0.0596(15) 0.0055(13) 0.0241(14) 0.0075(11)
C18 0.0626(14) 0.0399(12) 0.0506(13) -0.0025(11) 0.0100(11) -0.0024(10)

loop_
_atom_type_symbol
_atom_type_description
_atom_type_scat_dispersion_real
_atom_type_scat_dispersion_imag
_atom_type_scat_source
C C 0.0033 0.0016 'International Tables Vol C Tables 4.2.6.8 and 6.1.1.4'
H H 0.0000 0.0000 'International Tables Vol C Tables 4.2.6.8 and 6.1.1.4'
N N 0.0061 0.0033 'International Tables Vol C Tables 4.2.6.8 and 6.1.1.4'
O O 0.0106 0.0060 'International Tables Vol C Tables 4.2.6.8 and 6.1.1.4'
S S 0.1246 0.1234 'International Tables Vol C Tables 4.2.6.8 and 6.1.1.4'

loop_
_geom_angle_atom_site_label_1
_geom_angle_atom_site_label_2
_geom_angle_atom_site_label_3
_geom_angle
C1 S1 C7 88.78(10)
C7 N1 C6 110.27(18)
C8 N2 N3 108.35(15)
C8 N2 C13 121.79(16)
N3 N2 C13 120.94(17)
C10 N3 N2 108.24(16)
C10 N3 C12 127.40(17)
N2 N3 C12 119.07(16)
C2 C1 C6 121.6(2)
C2 C1 S1 128.56(18)
C6 C1 S1 109.83(16)
C3 C2 C1 118.1(2)
C3 C2 H2 120.9
C1 C2 H2 120.9
C2 C3 C4 120.9(2)
C2 C3 H3 119.5
C4 C3 H3 119.5
C5 C4 C3 121.4(2)
C5 C4 H4 119.3
C3 C4 H4 119.3
C4 C5 C6 119.0(2)
C4 C5 H5 120.5
C6 C5 H5 120.5
N1 C6 C5 125.6(2)
N1 C6 C1 115.37(18)
C5 C6 C1 119.0(2)
N1 C7 C9 125.38(19)
N1 C7 S1 115.75(15)
C9 C7 S1 118.85(15)
O1 C8 N2 123.08(18)
O1 C8 C9 131.43(19)
N2 C8 C9 105.45(17)
C10 C9 C8 107.86(17)
C10 C9 C7 129.34(18)
C8 C9 C7 122.65(19)
N3 C10 C9 109.58(17)
N3 C10 C11 120.60(19)
C9 C10 C11 129.77(19)
C10 C11 H11A 109.5
C10 C11 H11B 109.5
H11A C11 H11B 109.5
C10 C11 H11C 109.5
H11A C11 H11C 109.5
H11B C11 H11C 109.5
N3 C12 H12A 109.5
N3 C12 H12B 109.5
H12A C12 H12B 109.5
N3 C12 H12C 109.5
H12A C12 H12C 109.5
H12B C12 H12C 109.5
C18 C13 C14 121.0(2)
C18 C13 N2 117.5(2)
C14 C13 N2 121.43(19)
C15 C14 C13 118.7(2)
C15 C14 H14 120.7
C13 C14 H14 120.7
C14 C15 C16 120.4(3)
C14 C15 H15 119.8
C16 C15 H15 119.8
C17 C16 C15 120.1(2)
C17 C16 H16 120.0
C15 C16 H16 120.0
C16 C17 C18 120.3(2)
C16 C17 H17 119.9
C18 C17 H17 119.9
C17 C18 C13 119.6(2)
C17 C18 H18 120.2
C13 C18 H18 120.2

loop_
_geom_bond_atom_site_label_1
_geom_bond_atom_site_label_2
_geom_bond_distance
S1 C1 1.727(2)
S1 C7 1.755(2)
N1 C7 1.304(2)
N1 C6 1.386(3)
N2 C8 1.401(3)
N2 N3 1.399(2)
N2 C13 1.428(2)
N3 C10 1.350(2)
N3 C12 1.451(3)
O1 C8 1.227(2)
C1 C2 1.392(3)
C1 C6 1.395(3)
C2 C3 1.369(3)
C2 H2 0.9300
C3 C4 1.382(4)
C3 H3 0.9300
C4 C5 1.375(4)
C4 H4 0.9300
C5 C6 1.395(3)
C5 H5 0.9300
C7 C9 1.448(3)
C8 C9 1.432(3)
C9 C10 1.376(3)
C10 C11 1.483(3)
C11 H11A 0.9600
C11 H11B 0.9600
C11 H11C 0.9600
C12 H12A 0.9600
C12 H12B 0.9600
C12 H12C 0.9600
C13 C18 1.377(3)
C13 C14 1.381(3)
C14 C15 1.382(3)
C14 H14 0.9300
C15 C16 1.381(4)
C15 H15 0.9300
C16 C17 1.368(4)
C16 H16 0.9300
C17 C18 1.374(3)
C17 H17 0.9300
C18 H18 0.9300

loop_
_geom_torsion_atom_site_label_1
_geom_torsion_atom_site_label_2
_geom_torsion_atom_site_label_3
_geom_torsion_atom_site_label_4
_geom_torsion
C8 N2 N3 C10 7.4(2)
C13 N2 N3 C10 155.18(17)
C8 N2 N3 C12 163.59(18)
C13 N2 N3 C12 -48.6(3)
C7 S1 C1 C2 -179.4(2)
C7 S1 C1 C6 0.61(15)
C6 C1 C2 C3 1.2(3)
S1 C1 C2 C3 -178.77(17)
C1 C2 C3 C4 0.4(4)
C2 C3 C4 C5 -1.3(4)
C3 C4 C5 C6 0.5(4)
C7 N1 C6 C5 -178.3(2)
C7 N1 C6 C1 0.0(3)
C4 C5 C6 N1 179.4(2)
C4 C5 C6 C1 1.1(4)
C2 C1 C6 N1 179.51(19)
S1 C1 C6 N1 -0.5(2)
C2 C1 C6 C5 -2.0(3)
S1 C1 C6 C5 177.98(18)
C6 N1 C7 C9 178.88(19)
C6 N1 C7 S1 0.5(2)
C1 S1 C7 N1 -0.67(16)
C1 S1 C7 C9 -179.16(17)
N3 N2 C8 O1 172.67(19)
C13 N2 C8 O1 25.2(3)
N3 N2 C8 C9 -5.1(2)
C13 N2 C8 C9 -152.51(18)
O1 C8 C9 C10 -176.5(2)
N2 C8 C9 C10 1.0(2)
O1 C8 C9 C7 -0.5(4)
N2 C8 C9 C7 176.98(18)
N1 C7 C9 C10 1.4(3)
S1 C7 C9 C10 179.71(16)
N1 C7 C9 C8 -173.65(19)
S1 C7 C9 C8 4.7(3)
N2 N3 C10 C9 -6.8(2)
C12 N3 C10 C9 -160.4(2)
N2 N3 C10 C11 171.05(18)
C12 N3 C10 C11 17.4(3)
C8 C9 C10 N3 3.6(2)
C7 C9 C10 N3 -172.02(19)
C8 C9 C10 C11 -174.0(2)
C7 C9 C10 C11 10.4(4)
C8 N2 C13 C18 -74.5(2)
N3 N2 C13 C18 142.02(19)
C8 N2 C13 C14 101.9(2)
N3 N2 C13 C14 -41.5(3)
C18 C13 C14 C15 0.5(3)
N2 C13 C14 C15 -175.8(2)
C13 C14 C15 C16 -0.2(4)
C14 C15 C16 C17 0.0(4)
C15 C16 C17 C18 -0.2(4)
C16 C17 C18 C13 0.5(3)
C14 C13 C18 C17 -0.7(3)
N2 C13 C18 C17 175.78(19)

loop_
_cod_related_entry_id
_cod_related_entry_database
_cod_related_entry_code
1 ChemSpider 30657045
